data_7128241
loop_
_publ_author_name
'Parvin, Nasrina'
'Sen, Nilanjana'
'Muhasina, Puthan Veetil'
'Tothadi, Srinu'
'Parameswaran, Pattiyil'
'Khan, Shabana'

_publ_section_title
;
 The diverse reactivity of NOBF<sub>4</sub> towards silylene, disilene,
 germylene and stannylene.
;
_journal_issue 41
_journal_name_full 'Chemical communications (Cambridge, England)'
_journal_page_first 5008
_journal_page_last 5011
_journal_paper_doi 10.1039/d1cc01034d
_journal_volume 57
_journal_year 2021
_chemical_formula_moiety 'C21 H41 B F3 N3 O Si3'
_chemical_formula_sum 'C21 H41 B F3 N3 O Si3'
_chemical_formula_weight 503.65
_space_group_crystal_system monoclinic
_space_group_IT_number 7
_space_group_name_Hall 'P -2yac'
_space_group_name_H-M_alt 'P 1 n 1'
_atom_sites_solution_hydrogens geom
_audit_creation_date 2021-04-07
_audit_creation_method
;
Olex2 1.2
(compiled 2018.05.29 svn.r3508 for OlexSys, GUI svn.r5506)
;
_audit_update_record
;
2021-04-16 deposited with the CCDC.	2021-04-27 downloaded from the CCDC.
;
_cell_angle_alpha 90
_cell_angle_beta 95.0(3)
_cell_angle_gamma 90
_cell_formula_units_Z 4
_cell_length_a 8.81(5)
_cell_length_b 17.21(10)
_cell_length_c 18.39(10)
_cell_measurement_reflns_used 9979
_cell_measurement_temperature 100(2)
_cell_measurement_theta_max 21.17
_cell_measurement_theta_min 2.23
_cell_volume 2778(3)
_computing_cell_refinement 'SAINT v8.37A (Bruker, 2015)'
_computing_data_collection 'Bruker APEX2'
_computing_data_reduction 'SAINT v8.37A (Bruker, 2015)'
_computing_molecular_graphics 'Olex2 (Dolomanov et al., 2009)'
_computing_publication_material 'Bruker SHELXTL'
_computing_structure_refinement 'ShelXL (Sheldrick, 2015)'
_computing_structure_solution 'SHELXT 2014/5 (Sheldrick, 2014)'
_diffrn_ambient_temperature 100(2)
_diffrn_measured_fraction_theta_full 1.000
_diffrn_measured_fraction_theta_max 1.000
_diffrn_measurement_device_type 'Bruker APEX-II CCD'
_diffrn_measurement_method '\f and \w scans'
_diffrn_radiation_type MoK\a
_diffrn_radiation_wavelength 0.71073
_diffrn_reflns_av_R_equivalents 0.2180
_diffrn_reflns_av_unetI/netI 0.1367
_diffrn_reflns_Laue_measured_fraction_full 1.000
_diffrn_reflns_Laue_measured_fraction_max 1.000
_diffrn_reflns_limit_h_max 10
_diffrn_reflns_limit_h_min -10
_diffrn_reflns_limit_k_max 20
_diffrn_reflns_limit_k_min -20
_diffrn_reflns_limit_l_max 21
_diffrn_reflns_limit_l_min -21
_diffrn_reflns_number 92850
_diffrn_reflns_point_group_measured_fraction_full 1.000
_diffrn_reflns_point_group_measured_fraction_max 1.000
_diffrn_reflns_theta_full 25.000
_diffrn_reflns_theta_max 25.000
_diffrn_reflns_theta_min 2.223
_exptl_absorpt_coefficient_mu 0.209
_exptl_absorpt_correction_type multi-scan
_exptl_absorpt_process_details
'SADABS-2014/5 (Bruker,2014/5) was used for absorption correction. wR2(int) was 0.1066 before and 0.0908 after correction. The Ratio of minimum to maximum transmission is 0.9248. The \l/2 correction factor is Not present.'
_exptl_crystal_colour colourless
_exptl_crystal_density_diffrn 1.204
_exptl_crystal_description block
_exptl_crystal_F_000 1080
_exptl_crystal_size_max 0.120
_exptl_crystal_size_mid 0.090
_exptl_crystal_size_min 0.060
_exptl_transmission_factor_max 0.7260
_exptl_transmission_factor_min 0.6714
_refine_diff_density_max 0.441
_refine_diff_density_min -0.512
_refine_diff_density_rms 0.083
_refine_ls_abs_structure_details
;
 Flack x determined using 2222 quotients [(I+)-(I-)]/[(I+)+(I-)]
 (Parsons, Flack and Wagner, Acta Cryst. B69 (2013) 249-259).
;
_refine_ls_abs_structure_Flack -0.06(6)
_refine_ls_extinction_method none
_refine_ls_goodness_of_fit_ref 1.064
_refine_ls_hydrogen_treatment constr
_refine_ls_matrix_type full
_refine_ls_number_parameters 601
_refine_ls_number_reflns 9779
_refine_ls_number_restraints 2
_refine_ls_restrained_S_all 1.064
_refine_ls_R_factor_all 0.1426
_refine_ls_R_factor_gt 0.0688
_refine_ls_shift/su_max 0.000
_refine_ls_shift/su_mean 0.000
_refine_ls_structure_factor_coef Fsqd
_refine_ls_weighting_details 'w=1/[\s^2^(Fo^2^)+(0.0737P)^2^+0.0466P] where P=(Fo^2^+2Fc^2^)/3'
_refine_ls_weighting_scheme calc
_refine_ls_wR_factor_gt 0.1298
_refine_ls_wR_factor_ref 0.1579
_reflns_Friedel_coverage 0.996
_reflns_Friedel_fraction_full 1.000
_reflns_Friedel_fraction_max 1.000
_reflns_number_gt 6101
_reflns_number_total 9779
_reflns_threshold_expression 'I > 2\s(I)'
_cod_data_source_file d1cc01034d2.cif
_cod_data_source_block 3
_cod_depositor_comments 'Adding full bibliography for 7128241--7128247.cif.'
_cod_original_cell_volume 2778(27)
_cod_original_sg_symbol_H-M 'P n'
_cod_database_code 7128241
_shelx_shelxl_version_number 2016/6
_shelx_space_group_comment
;
The symmetry employed for this shelxl refinement is uniquely defined
by the following loop, which should always be used as a source of
symmetry information in preference to the above space-group names.
They are only intended as comments.
;
_shelx_estimated_absorpt_t_min 0.975
_shelx_estimated_absorpt_t_max 0.988
_olex2_submission_special_instructions 'No special instructions were received'

loop_
_space_group_symop_operation_xyz
'x, y, z'
'x+1/2, -y, z+1/2'

loop_
_atom_site_label
_atom_site_type_symbol
_atom_site_fract_x
_atom_site_fract_y
_atom_site_fract_z
_atom_site_U_iso_or_equiv
_atom_site_adp_type
_atom_site_occupancy
_atom_site_site_symmetry_order
_atom_site_calc_flag
_atom_site_refinement_flags_posn
_atom_site_refinement_flags_adp
_atom_site_refinement_flags_occupancy
_atom_site_disorder_assembly
_atom_site_disorder_group
Si2 Si 0.6346(3) 0.58587(16) 0.28604(14) 0.0270(7) Uani 1 1 d . . . . .
Si1 Si 0.6698(2) 0.57982(15) 0.44728(13) 0.0211(6) Uani 1 1 d . . . . .
Si3 Si 0.4295(3) 0.68976(15) 0.37467(14) 0.0264(6) Uani 1 1 d . . . . .
Si4 Si 0.2511(3) -0.05922(15) 0.68874(14) 0.0283(7) Uani 1 1 d . . . . .
Si5 Si 0.2839(3) 0.03944(15) 0.56097(13) 0.0215(6) Uani 1 1 d . . . . .
Si6 Si 0.4690(3) 0.08339(16) 0.70337(14) 0.0290(7) Uani 1 1 d . . . . .
F1 F 1.0469(6) 0.4853(4) 0.4423(3) 0.062(2) Uani 1 1 d . . . . .
F2 F 0.8696(7) 0.3920(3) 0.4452(3) 0.0600(18) Uani 1 1 d . . . . .
O1 O 0.7935(6) 0.5198(3) 0.4276(3) 0.0259(15) Uani 1 1 d . . . . .
N1 N 0.5669(7) 0.5499(4) 0.5226(4) 0.0205(17) Uani 1 1 d . . . . .
N2 N 0.7309(8) 0.6414(4) 0.5237(4) 0.0226(17) Uani 1 1 d . . . . .
F3 F 0.9076(6) 0.4763(3) 0.5399(3) 0.0444(16) Uani 1 1 d . . . . .
O7 O 0.1575(6) -0.0207(3) 0.5320(3) 0.0264(15) Uani 1 1 d . . . . .
F8 F -0.0464(6) -0.0784(3) 0.4643(3) 0.0494(16) Uani 1 1 d . . . . .
F9 F 0.0997(7) 0.0078(3) 0.4079(3) 0.0541(17) Uani 1 1 d . . . . .
F10 F 0.1896(6) -0.1122(3) 0.4396(3) 0.0411(15) Uani 1 1 d . . . . .
N3 N 0.5730(7) 0.6180(4) 0.3721(3) 0.0201(17) Uani 1 1 d . . . . .
N6 N 0.3379(8) 0.0237(4) 0.6493(4) 0.0234(18) Uani 1 1 d . . . . .
N5 N 0.2475(7) 0.1366(4) 0.5264(4) 0.0219(17) Uani 1 1 d . . . . .
N4 N 0.4268(7) 0.0596(4) 0.4997(4) 0.0199(17) Uani 1 1 d . . . . .
C1 C 0.6251(11) 0.4783(5) 0.2776(5) 0.033(2) Uani 1 1 d . . . . .
H1A H 0.7111 0.4550 0.3073 0.050 Uiso 1 1 calc R U . . .
H1B H 0.6299 0.4635 0.2264 0.050 Uiso 1 1 calc R U . . .
H1C H 0.5293 0.4596 0.2947 0.050 Uiso 1 1 calc R U . . .
C2 C 0.6436(9) 0.6012(5) 0.5662(5) 0.022(2) Uani 1 1 d . . . . .
C3 C 0.6279(10) 0.6120(5) 0.6458(5) 0.024(2) Uani 1 1 d . . . . .
C4 C 0.5240(11) 0.6655(6) 0.6679(5) 0.036(3) Uani 1 1 d . . . . .
H4 H 0.4691 0.6980 0.6331 0.044 Uiso 1 1 calc R U . . .
C5 C 0.5004(12) 0.6712(6) 0.7419(5) 0.044(3) Uani 1 1 d . . . . .
H5 H 0.4314 0.7087 0.7577 0.053 Uiso 1 1 calc R U . . .
C6 C 0.5761(13) 0.6230(7) 0.7913(6) 0.046(3) Uani 1 1 d . . . . .
H6 H 0.5554 0.6250 0.8411 0.055 Uiso 1 1 calc R U . . .
B1 B 0.9060(12) 0.4676(7) 0.4623(6) 0.030(3) Uani 1 1 d . . . . .
C8 C 0.8296(12) 0.6201(6) 0.2776(6) 0.048(3) Uani 1 1 d . . . . .
H8A H 0.8360 0.6758 0.2888 0.072 Uiso 1 1 calc R U . . .
H8B H 0.8564 0.6114 0.2276 0.072 Uiso 1 1 calc R U . . .
H8C H 0.9005 0.5915 0.3118 0.072 Uiso 1 1 calc R U . . .
C9 C 0.5086(13) 0.6248(7) 0.2082(5) 0.048(3) Uani 1 1 d . . . . .
H9A H 0.4043 0.6063 0.2117 0.072 Uiso 1 1 calc R U . . .
H9B H 0.5449 0.6068 0.1622 0.072 Uiso 1 1 calc R U . . .
H9C H 0.5102 0.6817 0.2095 0.072 Uiso 1 1 calc R U . . .
C10 C 0.4844(12) 0.7808(6) 0.3308(6) 0.049(3) Uani 1 1 d . . . . .
H10A H 0.5827 0.7987 0.3538 0.073 Uiso 1 1 calc R U . . .
H10B H 0.4066 0.8206 0.3365 0.073 Uiso 1 1 calc R U . . .
H10C H 0.4929 0.7715 0.2787 0.073 Uiso 1 1 calc R U . . .
C11 C 0.2423(11) 0.6542(7) 0.3341(6) 0.052(3) Uani 1 1 d . . . . .
H11A H 0.2482 0.6436 0.2820 0.078 Uiso 1 1 calc R U . . .
H11B H 0.1643 0.6938 0.3399 0.078 Uiso 1 1 calc R U . . .
H11C H 0.2153 0.6064 0.3588 0.078 Uiso 1 1 calc R U . . .
C12 C 0.3945(11) 0.7167(6) 0.4703(5) 0.036(3) Uani 1 1 d . . . . .
H12A H 0.3671 0.6701 0.4969 0.055 Uiso 1 1 calc R U . . .
H12B H 0.3110 0.7544 0.4695 0.055 Uiso 1 1 calc R U . . .
H12C H 0.4871 0.7397 0.4948 0.055 Uiso 1 1 calc R U . . .
C13 C 0.7088(10) 0.5648(5) 0.6964(5) 0.032(2) Uani 1 1 d . . . . .
H13 H 0.7809 0.5285 0.6813 0.039 Uiso 1 1 calc R U . . .
C14 C 0.6831(12) 0.5713(6) 0.7691(5) 0.043(3) Uani 1 1 d . . . . .
H14 H 0.7395 0.5400 0.8044 0.051 Uiso 1 1 calc R U . . .
C15 C 0.8575(10) 0.6984(5) 0.5420(5) 0.027(2) Uani 1 1 d . . . . .
C16 C 0.9100(14) 0.7229(8) 0.4692(6) 0.067(4) Uani 1 1 d . . . . .
H16A H 0.8245 0.7462 0.4392 0.101 Uiso 1 1 calc R U . . .
H16B H 0.9470 0.6773 0.4442 0.101 Uiso 1 1 calc R U . . .
H16C H 0.9924 0.7610 0.4772 0.101 Uiso 1 1 calc R U . . .
C17 C 0.9864(12) 0.6596(7) 0.5896(8) 0.073(4) Uani 1 1 d . . . . .
H17A H 1.0717 0.6960 0.5979 0.110 Uiso 1 1 calc R U . . .
H17B H 1.0205 0.6132 0.5648 0.110 Uiso 1 1 calc R U . . .
H17C H 0.9499 0.6448 0.6364 0.110 Uiso 1 1 calc R U . . .
C18 C 0.8026(12) 0.7694(6) 0.5812(6) 0.045(3) Uani 1 1 d . . . . .
H18A H 0.7096 0.7895 0.5546 0.068 Uiso 1 1 calc R U . . .
H18B H 0.8817 0.8095 0.5835 0.068 Uiso 1 1 calc R U . . .
H18C H 0.7810 0.7549 0.6308 0.068 Uiso 1 1 calc R U . . .
C19 C 0.4617(9) 0.4840(5) 0.5364(5) 0.025(2) Uani 1 1 d . . . . .
C20 C 0.3991(10) 0.4565(5) 0.4603(5) 0.031(2) Uani 1 1 d . . . . .
H20A H 0.3439 0.4992 0.4345 0.046 Uiso 1 1 calc R U . . .
H20B H 0.3297 0.4126 0.4650 0.046 Uiso 1 1 calc R U . . .
H20C H 0.4838 0.4401 0.4326 0.046 Uiso 1 1 calc R U . . .
C21 C 0.3313(11) 0.5105(6) 0.5798(6) 0.041(3) Uani 1 1 d . . . . .
H21A H 0.3715 0.5243 0.6295 0.061 Uiso 1 1 calc R U . . .
H21B H 0.2571 0.4683 0.5818 0.061 Uiso 1 1 calc R U . . .
H21C H 0.2815 0.5559 0.5561 0.061 Uiso 1 1 calc R U . . .
C22 C 0.5543(11) 0.4184(6) 0.5753(5) 0.039(3) Uani 1 1 d . . . . .
H22A H 0.6451 0.4080 0.5497 0.059 Uiso 1 1 calc R U . . .
H22B H 0.4917 0.3714 0.5756 0.059 Uiso 1 1 calc R U . . .
H22C H 0.5853 0.4341 0.6257 0.059 Uiso 1 1 calc R U . . .
C23 C 0.0447(11) -0.0399(7) 0.6907(5) 0.045(3) Uani 1 1 d . . . . .
H23A H 0.0301 0.0092 0.7161 0.067 Uiso 1 1 calc R U . . .
H23B H -0.0024 -0.0822 0.7164 0.067 Uiso 1 1 calc R U . . .
H23C H -0.0029 -0.0365 0.6406 0.067 Uiso 1 1 calc R U . . .
C24 C 0.3623(10) 0.1278(5) 0.4826(4) 0.020(2) Uani 1 1 d . . . . .
C25 C 0.4036(10) 0.1813(5) 0.4242(5) 0.022(2) Uani 1 1 d . . . . .
C26 C 0.3313(11) 0.1719(6) 0.3532(5) 0.037(3) Uani 1 1 d . . . . .
H26 H 0.2526 0.1346 0.3434 0.044 Uiso 1 1 calc R U . . .
C27 C 0.3798(15) 0.2194(7) 0.2977(5) 0.049(3) Uani 1 1 d . . . . .
H27 H 0.3312 0.2149 0.2497 0.059 Uiso 1 1 calc R U . . .
C28 C 0.4937(13) 0.2713(6) 0.3106(6) 0.044(3) Uani 1 1 d . . . . .
H28 H 0.5255 0.3018 0.2716 0.053 Uiso 1 1 calc R U . . .
C29 C 0.3766(11) 0.1257(6) 0.7809(5) 0.040(3) Uani 1 1 d . . . . .
H29A H 0.2934 0.1601 0.7623 0.060 Uiso 1 1 calc R U . . .
H29B H 0.4517 0.1556 0.8119 0.060 Uiso 1 1 calc R U . . .
H29C H 0.3357 0.0839 0.8097 0.060 Uiso 1 1 calc R U . . .
C30 C 0.5337(12) 0.1682(6) 0.6497(5) 0.045(3) Uani 1 1 d . . . . .
H30A H 0.5817 0.1492 0.6070 0.068 Uiso 1 1 calc R U . . .
H30B H 0.6074 0.1990 0.6805 0.068 Uiso 1 1 calc R U . . .
H30C H 0.4457 0.2007 0.6337 0.068 Uiso 1 1 calc R U . . .
C31 C 0.6435(10) 0.0276(6) 0.7331(5) 0.042(3) Uani 1 1 d . . . . .
H31A H 0.6153 -0.0200 0.7580 0.063 Uiso 1 1 calc R U . . .
H31B H 0.7102 0.0593 0.7666 0.063 Uiso 1 1 calc R U . . .
H31C H 0.6972 0.0139 0.6904 0.063 Uiso 1 1 calc R U . . .
C32 C 0.1241(9) 0.1965(5) 0.5266(5) 0.024(2) Uani 1 1 d . . . . .
C33 C 0.0331(10) 0.1734(5) 0.5896(5) 0.034(3) Uani 1 1 d . . . . .
H33A H -0.0106 0.1215 0.5805 0.051 Uiso 1 1 calc R U . . .
H33B H -0.0491 0.2110 0.5940 0.051 Uiso 1 1 calc R U . . .
H33C H 0.1003 0.1727 0.6349 0.051 Uiso 1 1 calc R U . . .
C34 C 0.1903(12) 0.2773(5) 0.5371(6) 0.043(3) Uani 1 1 d . . . . .
H34A H 0.2475 0.2808 0.5852 0.065 Uiso 1 1 calc R U . . .
H34B H 0.1077 0.3156 0.5340 0.065 Uiso 1 1 calc R U . . .
H34C H 0.2588 0.2879 0.4990 0.065 Uiso 1 1 calc R U . . .
C35 C 0.0217(10) 0.1936(6) 0.4543(5) 0.037(3) Uani 1 1 d . . . . .
H35A H 0.0797 0.2111 0.4143 0.056 Uiso 1 1 calc R U . . .
H35B H -0.0666 0.2276 0.4578 0.056 Uiso 1 1 calc R U . . .
H35C H -0.0133 0.1402 0.4450 0.056 Uiso 1 1 calc R U . . .
C36 C 0.5652(12) 0.2806(6) 0.3809(7) 0.046(3) Uani 1 1 d . . . . .
H36 H 0.6446 0.3177 0.3899 0.055 Uiso 1 1 calc R U . . .
C37 C 0.5193(10) 0.2353(5) 0.4373(5) 0.029(2) Uani 1 1 d . . . . .
H37 H 0.5674 0.2413 0.4853 0.035 Uiso 1 1 calc R U . . .
C38 C 0.5564(10) 0.0168(5) 0.4711(5) 0.027(2) Uani 1 1 d . . . . .
C39 C 0.7037(10) 0.0617(6) 0.4845(6) 0.048(3) Uani 1 1 d . . . . .
H39A H 0.6939 0.1118 0.4592 0.072 Uiso 1 1 calc R U . . .
H39B H 0.7869 0.0319 0.4660 0.072 Uiso 1 1 calc R U . . .
H39C H 0.7256 0.0705 0.5370 0.072 Uiso 1 1 calc R U . . .
C40 C 0.5190(13) 0.0019(7) 0.3887(5) 0.047(3) Uani 1 1 d . . . . .
H40A H 0.4195 -0.0236 0.3807 0.071 Uiso 1 1 calc R U . . .
H40B H 0.5974 -0.0317 0.3706 0.071 Uiso 1 1 calc R U . . .
H40C H 0.5164 0.0515 0.3624 0.071 Uiso 1 1 calc R U . . .
C41 C 0.5672(11) -0.0607(5) 0.5094(6) 0.038(3) Uani 1 1 d . . . . .
H41A H 0.5870 -0.0525 0.5621 0.057 Uiso 1 1 calc R U . . .
H41B H 0.6506 -0.0910 0.4916 0.057 Uiso 1 1 calc R U . . .
H41C H 0.4712 -0.0890 0.4994 0.057 Uiso 1 1 calc R U . . .
B42 B 0.0999(12) -0.0520(6) 0.4593(6) 0.023(3) Uani 1 1 d . . . . .
C43 C 0.2849(13) -0.1501(5) 0.6366(5) 0.042(3) Uani 1 1 d . . . . .
H43A H 0.2395 -0.1446 0.5863 0.063 Uiso 1 1 calc R U . . .
H43B H 0.2380 -0.1943 0.6597 0.063 Uiso 1 1 calc R U . . .
H43C H 0.3947 -0.1590 0.6363 0.063 Uiso 1 1 calc R U . . .
C44 C 0.3370(11) -0.0808(6) 0.7826(5) 0.041(3) Uani 1 1 d . . . . .
H44A H 0.4431 -0.0972 0.7806 0.061 Uiso 1 1 calc R U . . .
H44B H 0.2794 -0.1225 0.8039 0.061 Uiso 1 1 calc R U . . .
H44C H 0.3337 -0.0341 0.8129 0.061 Uiso 1 1 calc R U . . .

loop_
_atom_site_aniso_label
_atom_site_aniso_U_11
_atom_site_aniso_U_22
_atom_site_aniso_U_33
_atom_site_aniso_U_23
_atom_site_aniso_U_13
_atom_site_aniso_U_12
Si2 0.0294(15) 0.0334(16) 0.0186(14) 0.0012(12) 0.0051(12) -0.0042(13)
Si1 0.0181(13) 0.0282(15) 0.0171(14) 0.0006(12) 0.0022(11) -0.0003(12)
Si3 0.0234(14) 0.0323(16) 0.0235(15) 0.0041(12) 0.0012(11) 0.0037(12)
Si4 0.0326(16) 0.0341(17) 0.0187(15) 0.0044(12) 0.0056(12) -0.0024(13)
Si5 0.0205(14) 0.0267(15) 0.0176(14) -0.0001(11) 0.0033(11) -0.0013(12)
Si6 0.0287(15) 0.0391(17) 0.0187(15) -0.0019(13) -0.0012(12) -0.0027(13)
F1 0.021(3) 0.123(6) 0.042(4) -0.006(4) 0.001(3) 0.015(3)
F2 0.088(5) 0.034(4) 0.055(4) -0.006(3) -0.008(4) 0.012(3)
O1 0.018(3) 0.037(4) 0.022(4) -0.003(3) -0.001(3) 0.010(3)
N1 0.023(4) 0.024(4) 0.014(4) -0.003(3) -0.002(3) -0.005(4)
N2 0.020(4) 0.028(4) 0.020(4) -0.002(4) 0.002(3) 0.001(4)
F3 0.053(4) 0.055(4) 0.023(3) 0.006(3) -0.005(3) 0.010(3)
O7 0.028(4) 0.031(4) 0.021(4) 0.003(3) 0.002(3) -0.010(3)
F8 0.026(3) 0.061(4) 0.060(4) -0.021(3) -0.002(3) -0.004(3)
F9 0.098(5) 0.036(4) 0.025(3) 0.004(3) -0.013(3) 0.002(3)
F10 0.043(3) 0.043(3) 0.036(3) -0.014(3) -0.001(3) 0.013(3)
N3 0.014(4) 0.034(4) 0.012(4) 0.001(3) -0.002(3) -0.004(3)
N6 0.025(4) 0.024(4) 0.021(4) 0.003(3) 0.003(3) 0.006(3)
N5 0.018(4) 0.027(4) 0.021(4) -0.001(3) 0.002(3) 0.001(3)
N4 0.025(4) 0.020(4) 0.015(4) 0.003(3) 0.003(3) 0.006(3)
C1 0.040(6) 0.047(7) 0.013(5) 0.004(5) 0.000(4) -0.001(5)
C2 0.022(5) 0.023(5) 0.021(5) 0.001(4) 0.005(4) 0.008(4)
C3 0.035(6) 0.022(5) 0.015(5) -0.001(4) -0.003(4) -0.001(5)
C4 0.041(6) 0.046(7) 0.024(6) -0.001(5) 0.009(5) 0.012(5)
C5 0.049(7) 0.055(8) 0.029(7) -0.003(6) 0.011(5) 0.011(6)
C6 0.059(7) 0.056(7) 0.025(6) -0.003(6) 0.020(6) -0.007(6)
B1 0.010(6) 0.046(8) 0.033(7) -0.013(6) -0.003(5) 0.006(6)
C8 0.060(7) 0.058(8) 0.029(6) -0.011(6) 0.020(5) -0.012(6)
C9 0.075(8) 0.051(7) 0.019(6) 0.004(5) 0.008(6) 0.004(6)
C10 0.058(7) 0.033(6) 0.056(8) 0.004(6) 0.012(6) 0.008(6)
C11 0.030(6) 0.067(8) 0.058(8) 0.000(7) -0.002(5) 0.003(6)
C12 0.039(6) 0.035(6) 0.036(6) -0.007(5) 0.005(5) 0.015(5)
C13 0.033(6) 0.029(6) 0.034(6) 0.002(5) 0.001(5) 0.001(5)
C14 0.057(7) 0.045(7) 0.024(6) 0.008(5) -0.008(5) -0.005(6)
C15 0.020(5) 0.022(6) 0.039(6) -0.001(5) -0.002(4) -0.006(4)
C16 0.082(9) 0.089(10) 0.034(7) -0.017(7) 0.025(6) -0.058(8)
C17 0.035(7) 0.048(8) 0.130(13) -0.005(8) -0.031(8) -0.003(6)
C18 0.060(7) 0.030(6) 0.046(7) -0.005(5) 0.008(6) -0.008(5)
C19 0.023(5) 0.025(6) 0.029(6) 0.006(4) 0.007(4) -0.005(4)
C20 0.028(5) 0.036(6) 0.028(6) -0.002(5) 0.003(4) -0.010(5)
C21 0.041(6) 0.045(7) 0.039(7) -0.002(5) 0.014(5) -0.008(5)
C22 0.043(7) 0.036(6) 0.037(6) 0.010(5) -0.006(5) -0.008(5)
C23 0.043(6) 0.064(8) 0.028(6) 0.012(6) 0.009(5) -0.001(6)
C24 0.023(5) 0.027(6) 0.009(5) -0.002(4) -0.001(4) -0.010(4)
C25 0.026(5) 0.028(6) 0.013(5) -0.001(4) 0.004(4) 0.004(5)
C26 0.048(6) 0.034(6) 0.027(6) 0.000(5) -0.002(5) 0.006(5)
C27 0.084(9) 0.053(8) 0.013(6) 0.008(5) 0.009(6) 0.013(7)
C28 0.067(8) 0.043(7) 0.026(7) 0.020(5) 0.022(6) 0.009(6)
C29 0.048(7) 0.039(7) 0.032(6) -0.010(5) 0.002(5) 0.008(5)
C30 0.050(7) 0.054(8) 0.029(6) -0.003(5) -0.011(5) -0.020(6)
C31 0.028(6) 0.064(8) 0.034(7) -0.004(6) 0.000(5) 0.006(5)
C32 0.018(5) 0.025(6) 0.030(6) -0.005(4) 0.006(4) 0.000(4)
C33 0.031(6) 0.035(6) 0.037(6) -0.004(5) 0.010(5) 0.009(5)
C34 0.045(6) 0.025(6) 0.062(8) -0.008(6) 0.011(6) 0.004(5)
C35 0.035(6) 0.045(7) 0.032(6) -0.001(5) 0.003(5) 0.009(5)
C36 0.049(7) 0.023(6) 0.068(9) 0.008(6) 0.026(7) 0.004(5)
C37 0.019(5) 0.030(6) 0.039(6) 0.002(5) 0.010(4) -0.005(5)
C38 0.024(5) 0.030(6) 0.028(6) 0.004(4) 0.005(4) 0.007(4)
C39 0.023(6) 0.053(7) 0.070(8) -0.001(6) 0.013(5) 0.002(5)
C40 0.061(7) 0.057(7) 0.025(6) -0.002(5) 0.015(5) 0.019(6)
C41 0.036(6) 0.039(6) 0.041(7) 0.006(5) 0.019(5) 0.011(5)
B42 0.027(6) 0.022(6) 0.018(6) -0.001(5) -0.001(5) 0.004(5)
C43 0.074(8) 0.023(6) 0.029(6) 0.005(5) 0.004(6) 0.004(5)
C44 0.048(7) 0.052(7) 0.022(6) 0.012(5) 0.002(5) 0.000(6)

loop_
_atom_type_symbol
_atom_type_description
_atom_type_scat_dispersion_real
_atom_type_scat_dispersion_imag
_atom_type_scat_source
C C 0.0033 0.0016 'International Tables Vol C Tables 4.2.6.8 and 6.1.1.4'
H H 0.0000 0.0000 'International Tables Vol C Tables 4.2.6.8 and 6.1.1.4'
B B 0.0013 0.0007 'International Tables Vol C Tables 4.2.6.8 and 6.1.1.4'
F F 0.0171 0.0103 'International Tables Vol C Tables 4.2.6.8 and 6.1.1.4'
N N 0.0061 0.0033 'International Tables Vol C Tables 4.2.6.8 and 6.1.1.4'
O O 0.0106 0.0060 'International Tables Vol C Tables 4.2.6.8 and 6.1.1.4'
Si Si 0.0817 0.0704 'International Tables Vol C Tables 4.2.6.8 and 6.1.1.4'

loop_
_geom_angle_atom_site_label_1
_geom_angle_atom_site_label_2
_geom_angle_atom_site_label_3
_geom_angle
_geom_angle_site_symmetry_1
_geom_angle_site_symmetry_3
_geom_angle_publ_flag
N3 Si2 C8 109.3(5) . . ?
N3 Si2 C9 111.2(5) . . ?
C8 Si2 C9 108.6(6) . . ?
N3 Si2 C1 111.3(4) . . ?
C8 Si2 C1 110.4(5) . . ?
C9 Si2 C1 106.0(5) . . ?
O1 Si1 N3 112.3(5) . . ?
O1 Si1 N1 113.4(4) . . ?
N3 Si1 N1 119.3(5) . . ?
O1 Si1 N2 113.6(4) . . ?
N3 Si1 N2 120.2(5) . . ?
N1 Si1 N2 72.8(5) . . ?
O1 Si1 C2 117.7(4) . . ?
N3 Si1 C2 130.0(4) . . ?
N1 Si1 C2 36.4(4) . . ?
N2 Si1 C2 36.5(4) . . ?
N3 Si3 C10 111.5(5) . . ?
N3 Si3 C11 111.8(6) . . ?
C10 Si3 C11 111.2(6) . . ?
N3 Si3 C12 112.0(4) . . ?
C10 Si3 C12 105.8(6) . . ?
C11 Si3 C12 104.3(6) . . ?
N6 Si4 C23 108.5(5) . . ?
N6 Si4 C44 112.3(5) . . ?
C23 Si4 C44 109.8(5) . . ?
N6 Si4 C43 111.3(6) . . ?
C23 Si4 C43 111.1(5) . . ?
C44 Si4 C43 103.8(6) . . ?
O7 Si5 N6 110.7(4) . . ?
O7 Si5 N4 115.3(4) . . ?
N6 Si5 N4 119.0(5) . . ?
O7 Si5 N5 112.9(5) . . ?
N6 Si5 N5 121.2(4) . . ?
N4 Si5 N5 73.3(4) . . ?
O7 Si5 C24 118.3(4) . . ?
N6 Si5 C24 130.9(4) . . ?
N4 Si5 C24 36.3(3) . . ?
N5 Si5 C24 37.1(4) . . ?
N6 Si6 C29 110.5(5) . . ?
N6 Si6 C31 110.2(6) . . ?
C29 Si6 C31 112.7(6) . . ?
N6 Si6 C30 111.5(5) . . ?
C29 Si6 C30 105.8(6) . . ?
C31 Si6 C30 106.0(6) . . ?
B1 O1 Si1 140.6(7) . . ?
C2 N1 C19 133.3(8) . . ?
C2 N1 Si1 90.6(6) . . ?
C19 N1 Si1 135.0(6) . . ?
C2 N2 C15 131.4(8) . . ?
C2 N2 Si1 90.1(7) . . ?
C15 N2 Si1 136.4(6) . . ?
B42 O7 Si5 135.7(6) . . ?
Si1 N3 Si3 124.0(5) . . ?
Si1 N3 Si2 115.4(5) . . ?
Si3 N3 Si2 120.4(4) . . ?
Si5 N6 Si6 124.3(5) . . ?
Si5 N6 Si4 115.1(5) . . ?
Si6 N6 Si4 120.6(5) . . ?
C24 N5 C32 131.1(8) . . ?
C24 N5 Si5 89.3(6) . . ?
C32 N5 Si5 137.9(6) . . ?
C24 N4 C38 132.5(7) . . ?
C24 N4 Si5 90.6(6) . . ?
C38 N4 Si5 136.6(6) . . ?
Si2 C1 H1A 109.5 . . ?
Si2 C1 H1B 109.5 . . ?
H1A C1 H1B 109.5 . . ?
Si2 C1 H1C 109.5 . . ?
H1A C1 H1C 109.5 . . ?
H1B C1 H1C 109.5 . . ?
N1 C2 N2 106.2(8) . . ?
N1 C2 C3 125.8(8) . . ?
N2 C2 C3 127.9(8) . . ?
N1 C2 Si1 53.0(5) . . ?
N2 C2 Si1 53.4(5) . . ?
C3 C2 Si1 177.7(7) . . ?
C4 C3 C13 120.5(9) . . ?
C4 C3 C2 119.4(8) . . ?
C13 C3 C2 120.0(9) . . ?
C3 C4 C5 119.4(9) . . ?
C3 C4 H4 120.3 . . ?
C5 C4 H4 120.3 . . ?
C6 C5 C4 120.1(10) . . ?
C6 C5 H5 120.0 . . ?
C4 C5 H5 120.0 . . ?
C5 C6 C14 120.2(10) . . ?
C5 C6 H6 119.9 . . ?
C14 C6 H6 119.9 . . ?
F1 B1 F2 110.6(9) . . ?
F1 B1 F3 108.4(8) . . ?
F2 B1 F3 108.0(9) . . ?
F1 B1 O1 110.4(10) . . ?
F2 B1 O1 110.6(8) . . ?
F3 B1 O1 108.8(8) . . ?
Si2 C8 H8A 109.5 . . ?
Si2 C8 H8B 109.5 . . ?
H8A C8 H8B 109.5 . . ?
Si2 C8 H8C 109.5 . . ?
H8A C8 H8C 109.5 . . ?
H8B C8 H8C 109.5 . . ?
Si2 C9 H9A 109.5 . . ?
Si2 C9 H9B 109.5 . . ?
H9A C9 H9B 109.5 . . ?
Si2 C9 H9C 109.5 . . ?
H9A C9 H9C 109.5 . . ?
H9B C9 H9C 109.5 . . ?
Si3 C10 H10A 109.5 . . ?
Si3 C10 H10B 109.5 . . ?
H10A C10 H10B 109.5 . . ?
Si3 C10 H10C 109.5 . . ?
H10A C10 H10C 109.5 . . ?
H10B C10 H10C 109.5 . . ?
Si3 C11 H11A 109.5 . . ?
Si3 C11 H11B 109.5 . . ?
H11A C11 H11B 109.5 . . ?
Si3 C11 H11C 109.5 . . ?
H11A C11 H11C 109.5 . . ?
H11B C11 H11C 109.5 . . ?
Si3 C12 H12A 109.5 . . ?
Si3 C12 H12B 109.5 . . ?
H12A C12 H12B 109.5 . . ?
Si3 C12 H12C 109.5 . . ?
H12A C12 H12C 109.5 . . ?
H12B C12 H12C 109.5 . . ?
C14 C13 C3 119.1(10) . . ?
C14 C13 H13 120.5 . . ?
C3 C13 H13 120.5 . . ?
C13 C14 C6 120.7(10) . . ?
C13 C14 H14 119.7 . . ?
C6 C14 H14 119.7 . . ?
N2 C15 C16 105.1(8) . . ?
N2 C15 C18 111.8(8) . . ?
C16 C15 C18 109.3(9) . . ?
N2 C15 C17 110.1(8) . . ?
C16 C15 C17 111.0(10) . . ?
C18 C15 C17 109.4(9) . . ?
C15 C16 H16A 109.5 . . ?
C15 C16 H16B 109.5 . . ?
H16A C16 H16B 109.5 . . ?
C15 C16 H16C 109.5 . . ?
H16A C16 H16C 109.5 . . ?
H16B C16 H16C 109.5 . . ?
C15 C17 H17A 109.5 . . ?
C15 C17 H17B 109.5 . . ?
H17A C17 H17B 109.5 . . ?
C15 C17 H17C 109.5 . . ?
H17A C17 H17C 109.5 . . ?
H17B C17 H17C 109.5 . . ?
C15 C18 H18A 109.5 . . ?
C15 C18 H18B 109.5 . . ?
H18A C18 H18B 109.5 . . ?
C15 C18 H18C 109.5 . . ?
H18A C18 H18C 109.5 . . ?
H18B C18 H18C 109.5 . . ?
N1 C19 C21 111.5(8) . . ?
N1 C19 C22 108.9(8) . . ?
C21 C19 C22 111.7(8) . . ?
N1 C19 C20 104.9(7) . . ?
C21 C19 C20 110.1(8) . . ?
C22 C19 C20 109.5(8) . . ?
C19 C20 H20A 109.5 . . ?
C19 C20 H20B 109.5 . . ?
H20A C20 H20B 109.5 . . ?
C19 C20 H20C 109.5 . . ?
H20A C20 H20C 109.5 . . ?
H20B C20 H20C 109.5 . . ?
C19 C21 H21A 109.5 . . ?
C19 C21 H21B 109.5 . . ?
H21A C21 H21B 109.5 . . ?
C19 C21 H21C 109.5 . . ?
H21A C21 H21C 109.5 . . ?
H21B C21 H21C 109.5 . . ?
C19 C22 H22A 109.5 . . ?
C19 C22 H22B 109.5 . . ?
H22A C22 H22B 109.5 . . ?
C19 C22 H22C 109.5 . . ?
H22A C22 H22C 109.5 . . ?
H22B C22 H22C 109.5 . . ?
Si4 C23 H23A 109.5 . . ?
Si4 C23 H23B 109.5 . . ?
H23A C23 H23B 109.5 . . ?
Si4 C23 H23C 109.5 . . ?
H23A C23 H23C 109.5 . . ?
H23B C23 H23C 109.5 . . ?
N4 C24 N5 106.4(7) . . ?
N4 C24 C25 126.3(8) . . ?
N5 C24 C25 127.2(8) . . ?
N4 C24 Si5 53.0(5) . . ?
N5 C24 Si5 53.6(5) . . ?
C25 C24 Si5 173.5(6) . . ?
C37 C25 C26 120.3(9) . . ?
C37 C25 C24 120.9(8) . . ?
C26 C25 C24 118.6(9) . . ?
C27 C26 C25 117.7(10) . . ?
C27 C26 H26 121.1 . . ?
C25 C26 H26 121.1 . . ?
C28 C27 C26 121.7(10) . . ?
C28 C27 H27 119.1 . . ?
C26 C27 H27 119.1 . . ?
C27 C28 C36 120.5(10) . . ?
C27 C28 H28 119.7 . . ?
C36 C28 H28 119.7 . . ?
Si6 C29 H29A 109.5 . . ?
Si6 C29 H29B 109.5 . . ?
H29A C29 H29B 109.5 . . ?
Si6 C29 H29C 109.5 . . ?
H29A C29 H29C 109.5 . . ?
H29B C29 H29C 109.5 . . ?
Si6 C30 H30A 109.5 . . ?
Si6 C30 H30B 109.5 . . ?
H30A C30 H30B 109.5 . . ?
Si6 C30 H30C 109.5 . . ?
H30A C30 H30C 109.5 . . ?
H30B C30 H30C 109.5 . . ?
Si6 C31 H31A 109.5 . . ?
Si6 C31 H31B 109.5 . . ?
H31A C31 H31B 109.5 . . ?
Si6 C31 H31C 109.5 . . ?
H31A C31 H31C 109.5 . . ?
H31B C31 H31C 109.5 . . ?
N5 C32 C34 111.1(8) . . ?
N5 C32 C33 104.6(8) . . ?
C34 C32 C33 111.5(8) . . ?
N5 C32 C35 110.3(8) . . ?
C34 C32 C35 109.3(8) . . ?
C33 C32 C35 110.0(8) . . ?
C32 C33 H33A 109.5 . . ?
C32 C33 H33B 109.5 . . ?
H33A C33 H33B 109.5 . . ?
C32 C33 H33C 109.5 . . ?
H33A C33 H33C 109.5 . . ?
H33B C33 H33C 109.5 . . ?
C32 C34 H34A 109.5 . . ?
C32 C34 H34B 109.5 . . ?
H34A C34 H34B 109.5 . . ?
C32 C34 H34C 109.5 . . ?
H34A C34 H34C 109.5 . . ?
H34B C34 H34C 109.5 . . ?
C32 C35 H35A 109.5 . . ?
C32 C35 H35B 109.5 . . ?
H35A C35 H35B 109.5 . . ?
C32 C35 H35C 109.5 . . ?
H35A C35 H35C 109.5 . . ?
H35B C35 H35C 109.5 . . ?
C37 C36 C28 119.4(10) . . ?
C37 C36 H36 120.3 . . ?
C28 C36 H36 120.3 . . ?
C25 C37 C36 120.4(10) . . ?
C25 C37 H37 119.8 . . ?
C36 C37 H37 119.8 . . ?
N4 C38 C41 106.9(7) . . ?
N4 C38 C39 111.2(8) . . ?
C41 C38 C39 110.9(8) . . ?
N4 C38 C40 108.9(8) . . ?
C41 C38 C40 108.2(9) . . ?
C39 C38 C40 110.6(9) . . ?
C38 C39 H39A 109.5 . . ?
C38 C39 H39B 109.5 . . ?
H39A C39 H39B 109.5 . . ?
C38 C39 H39C 109.5 . . ?
H39A C39 H39C 109.5 . . ?
H39B C39 H39C 109.5 . . ?
C38 C40 H40A 109.5 . . ?
C38 C40 H40B 109.5 . . ?
H40A C40 H40B 109.5 . . ?
C38 C40 H40C 109.5 . . ?
H40A C40 H40C 109.5 . . ?
H40B C40 H40C 109.5 . . ?
C38 C41 H41A 109.5 . . ?
C38 C41 H41B 109.5 . . ?
H41A C41 H41B 109.5 . . ?
C38 C41 H41C 109.5 . . ?
H41A C41 H41C 109.5 . . ?
H41B C41 H41C 109.5 . . ?
F10 B42 F8 109.4(8) . . ?
F10 B42 F9 110.1(9) . . ?
F8 B42 F9 110.0(8) . . ?
F10 B42 O7 110.6(8) . . ?
F8 B42 O7 107.9(8) . . ?
F9 B42 O7 108.8(8) . . ?
Si4 C43 H43A 109.5 . . ?
Si4 C43 H43B 109.5 . . ?
H43A C43 H43B 109.5 . . ?
Si4 C43 H43C 109.5 . . ?
H43A C43 H43C 109.5 . . ?
H43B C43 H43C 109.5 . . ?
Si4 C44 H44A 109.5 . . ?
Si4 C44 H44B 109.5 . . ?
H44A C44 H44B 109.5 . . ?
Si4 C44 H44C 109.5 . . ?
H44A C44 H44C 109.5 . . ?
H44B C44 H44C 109.5 . . ?

loop_
_geom_bond_atom_site_label_1
_geom_bond_atom_site_label_2
_geom_bond_distance
_geom_bond_site_symmetry_2
_geom_bond_publ_flag
Si2 N3 1.805(11) . ?
Si2 C8 1.835(14) . ?
Si2 C9 1.859(13) . ?
Si2 C1 1.859(14) . ?
Si1 O1 1.566(8) . ?
Si1 N3 1.692(10) . ?
Si1 N1 1.796(10) . ?
Si1 N2 1.805(10) . ?
Si1 C2 2.249(15) . ?
Si3 N3 1.771(10) . ?
Si3 C10 1.846(13) . ?
Si3 C11 1.855(13) . ?
Si3 C12 1.871(13) . ?
Si4 N6 1.800(10) . ?
Si4 C23 1.852(14) . ?
Si4 C44 1.862(13) . ?
Si4 C43 1.873(13) . ?
Si5 O7 1.579(9) . ?
Si5 N6 1.675(11) . ?
Si5 N4 1.794(10) . ?
Si5 N5 1.807(12) . ?
Si5 C24 2.245(12) . ?
Si6 N6 1.783(10) . ?
Si6 C29 1.852(12) . ?
Si6 C31 1.855(12) . ?
Si6 C30 1.878(13) . ?
F1 B1 1.360(14) . ?
F2 B1 1.370(14) . ?
O1 B1 1.445(13) . ?
N1 C2 1.335(12) . ?
N1 C19 1.500(12) . ?
N2 C2 1.337(11) . ?
N2 C15 1.501(12) . ?
F3 B1 1.434(15) . ?
O7 B42 1.488(13) . ?
F8 B42 1.377(13) . ?
F9 B42 1.397(13) . ?
F10 B42 1.371(12) . ?
N5 C24 1.355(12) . ?
N5 C32 1.499(12) . ?
N4 C24 1.330(12) . ?
N4 C38 1.493(12) . ?
C1 H1A 0.9800 . ?
C1 H1B 0.9800 . ?
C1 H1C 0.9800 . ?
C2 C3 1.494(14) . ?
C3 C4 1.383(13) . ?
C3 C13 1.386(13) . ?
C4 C5 1.399(14) . ?
C4 H4 0.9500 . ?
C5 C6 1.360(15) . ?
C5 H5 0.9500 . ?
C6 C14 1.383(15) . ?
C6 H6 0.9500 . ?
C8 H8A 0.9800 . ?
C8 H8B 0.9800 . ?
C8 H8C 0.9800 . ?
C9 H9A 0.9800 . ?
C9 H9B 0.9800 . ?
C9 H9C 0.9800 . ?
C10 H10A 0.9800 . ?
C10 H10B 0.9800 . ?
C10 H10C 0.9800 . ?
C11 H11A 0.9800 . ?
C11 H11B 0.9800 . ?
C11 H11C 0.9800 . ?
C12 H12A 0.9800 . ?
C12 H12B 0.9800 . ?
C12 H12C 0.9800 . ?
C13 C14 1.380(15) . ?
C13 H13 0.9500 . ?
C14 H14 0.9500 . ?
C15 C16 1.514(15) . ?
C15 C18 1.518(14) . ?
C15 C17 1.526(15) . ?
C16 H16A 0.9800 . ?
C16 H16B 0.9800 . ?
C16 H16C 0.9800 . ?
C17 H17A 0.9800 . ?
C17 H17B 0.9800 . ?
C17 H17C 0.9800 . ?
C18 H18A 0.9800 . ?
C18 H18B 0.9800 . ?
C18 H18C 0.9800 . ?
C19 C21 1.525(14) . ?
C19 C22 1.533(14) . ?
C19 C20 1.534(15) . ?
C20 H20A 0.9800 . ?
C20 H20B 0.9800 . ?
C20 H20C 0.9800 . ?
C21 H21A 0.9800 . ?
C21 H21B 0.9800 . ?
C21 H21C 0.9800 . ?
C22 H22A 0.9800 . ?
C22 H22B 0.9800 . ?
C22 H22C 0.9800 . ?
C23 H23A 0.9800 . ?
C23 H23B 0.9800 . ?
C23 H23C 0.9800 . ?
C24 C25 1.483(13) . ?
C25 C37 1.385(13) . ?
C25 C26 1.412(14) . ?
C26 C27 1.405(15) . ?
C26 H26 0.9500 . ?
C27 C28 1.349(16) . ?
C27 H27 0.9500 . ?
C28 C36 1.398(16) . ?
C28 H28 0.9500 . ?
C29 H29A 0.9800 . ?
C29 H29B 0.9800 . ?
C29 H29C 0.9800 . ?
C30 H30A 0.9800 . ?
C30 H30B 0.9800 . ?
C30 H30C 0.9800 . ?
C31 H31A 0.9800 . ?
C31 H31B 0.9800 . ?
C31 H31C 0.9800 . ?
C32 C34 1.515(14) . ?
C32 C33 1.518(14) . ?
C32 C35 1.541(14) . ?
C33 H33A 0.9800 . ?
C33 H33B 0.9800 . ?
C33 H33C 0.9800 . ?
C34 H34A 0.9800 . ?
C34 H34B 0.9800 . ?
C34 H34C 0.9800 . ?
C35 H35A 0.9800 . ?
C35 H35B 0.9800 . ?
C35 H35C 0.9800 . ?
C36 C37 1.387(14) . ?
C36 H36 0.9500 . ?
C37 H37 0.9500 . ?
C38 C41 1.508(14) . ?
C38 C39 1.512(14) . ?
C38 C40 1.544(15) . ?
C39 H39A 0.9800 . ?
C39 H39B 0.9800 . ?
C39 H39C 0.9800 . ?
C40 H40A 0.9800 . ?
C40 H40B 0.9800 . ?
C40 H40C 0.9800 . ?
C41 H41A 0.9800 . ?
C41 H41B 0.9800 . ?
C41 H41C 0.9800 . ?
C43 H43A 0.9800 . ?
C43 H43B 0.9800 . ?
C43 H43C 0.9800 . ?
C44 H44A 0.9800 . ?
C44 H44B 0.9800 . ?
C44 H44C 0.9800 . ?

loop_
_geom_hbond_atom_site_label_D
_geom_hbond_atom_site_label_H
_geom_hbond_atom_site_label_A
_geom_hbond_distance_DH
_geom_hbond_distance_HA
_geom_hbond_distance_DA
_geom_hbond_angle_DHA
_geom_hbond_site_symmetry_A
C39 H39B F8 0.98 2.40 3.308(17) 153.6 1_655
C35 H35C F9 0.98 2.60 3.40(2) 138.3 .
C22 H22A F3 0.98 2.61 3.38(2) 135.6 .
C17 H17B F3 0.98 2.58 3.34(2) 134.3 .
C35 H35C F9 0.98 2.60 3.40(2) 138.3 .
C22 H22A F3 0.98 2.61 3.38(2) 135.6 .
C17 H17B F3 0.98 2.58 3.34(2) 134.3 .
C35 H35C F9 0.98 2.60 3.40(2) 138.3 .
C39 H39B F8 0.98 2.40 3.308(17) 153.6 1_655
C17 H17B F3 0.98 2.58 3.34(2) 134.3 .
C22 H22A F3 0.98 2.61 3.38(2) 135.6 .
C35 H35C F9 0.98 2.60 3.40(2) 138.3 .
C39 H39B F8 0.98 2.40 3.308(17) 153.6 1_655
C17 H17B F3 0.98 2.58 3.34(2) 134.3 .
C22 H22A F3 0.98 2.61 3.38(2) 135.6 .
C35 H35C F9 0.98 2.60 3.40(2) 138.3 .
C39 H39B F8 0.98 2.40 3.308(17) 153.6 1_655

loop_
_geom_torsion_atom_site_label_1
_geom_torsion_atom_site_label_2
_geom_torsion_atom_site_label_3
_geom_torsion_atom_site_label_4
_geom_torsion
_geom_torsion_site_symmetry_1
_geom_torsion_site_symmetry_2
_geom_torsion_site_symmetry_3
_geom_torsion_site_symmetry_4
_geom_torsion_publ_flag
N3 Si1 O1 B1 -177.8(9) . . . . ?
N1 Si1 O1 B1 -39.0(11) . . . . ?
N2 Si1 O1 B1 41.6(11) . . . . ?
C2 Si1 O1 B1 1.2(11) . . . . ?
O1 Si1 N1 C2 105.4(6) . . . . ?
N3 Si1 N1 C2 -118.8(6) . . . . ?
N2 Si1 N1 C2 -3.4(5) . . . . ?
O1 Si1 N1 C19 -63.7(9) . . . . ?
N3 Si1 N1 C19 72.1(9) . . . . ?
N2 Si1 N1 C19 -172.5(8) . . . . ?
C2 Si1 N1 C19 -169.1(10) . . . . ?
O1 Si1 N2 C2 -105.1(6) . . . . ?
N3 Si1 N2 C2 117.7(6) . . . . ?
N1 Si1 N2 C2 3.4(5) . . . . ?
O1 Si1 N2 C15 59.0(9) . . . . ?
N3 Si1 N2 C15 -78.1(9) . . . . ?
N1 Si1 N2 C15 167.5(9) . . . . ?
C2 Si1 N2 C15 164.2(11) . . . . ?
N6 Si5 O7 B42 -157.9(8) . . . . ?
N4 Si5 O7 B42 -19.1(9) . . . . ?
N5 Si5 O7 B42 62.6(9) . . . . ?
C24 Si5 O7 B42 21.6(9) . . . . ?
O1 Si1 N3 Si3 -178.0(4) . . . . ?
N1 Si1 N3 Si3 45.9(6) . . . . ?
N2 Si1 N3 Si3 -40.3(6) . . . . ?
C2 Si1 N3 Si3 3.1(7) . . . . ?
O1 Si1 N3 Si2 -2.3(5) . . . . ?
N1 Si1 N3 Si2 -138.5(4) . . . . ?
N2 Si1 N3 Si2 135.3(4) . . . . ?
C2 Si1 N3 Si2 178.8(4) . . . . ?
C10 Si3 N3 Si1 117.0(6) . . . . ?
C11 Si3 N3 Si1 -117.9(6) . . . . ?
C12 Si3 N3 Si1 -1.3(6) . . . . ?
C10 Si3 N3 Si2 -58.5(6) . . . . ?
C11 Si3 N3 Si2 66.6(6) . . . . ?
C12 Si3 N3 Si2 -176.8(5) . . . . ?
C8 Si2 N3 Si1 -65.3(7) . . . . ?
C9 Si2 N3 Si1 174.8(5) . . . . ?
C1 Si2 N3 Si1 57.0(6) . . . . ?
C8 Si2 N3 Si3 110.6(7) . . . . ?
C9 Si2 N3 Si3 -9.3(6) . . . . ?
C1 Si2 N3 Si3 -127.2(5) . . . . ?
O7 Si5 N6 Si6 -175.6(4) . . . . ?
N4 Si5 N6 Si6 47.3(6) . . . . ?
N5 Si5 N6 Si6 -39.9(7) . . . . ?
C24 Si5 N6 Si6 4.9(7) . . . . ?
O7 Si5 N6 Si4 3.5(5) . . . . ?
N4 Si5 N6 Si4 -133.6(4) . . . . ?
N5 Si5 N6 Si4 139.2(5) . . . . ?
C24 Si5 N6 Si4 -176.0(4) . . . . ?
C29 Si6 N6 Si5 119.4(6) . . . . ?
C31 Si6 N6 Si5 -115.5(6) . . . . ?
C30 Si6 N6 Si5 2.0(7) . . . . ?
C29 Si6 N6 Si4 -59.7(6) . . . . ?
C31 Si6 N6 Si4 65.5(6) . . . . ?
C30 Si6 N6 Si4 -177.0(5) . . . . ?
C23 Si4 N6 Si5 -66.5(6) . . . . ?
C44 Si4 N6 Si5 171.9(5) . . . . ?
C43 Si4 N6 Si5 56.0(6) . . . . ?
C23 Si4 N6 Si6 112.6(6) . . . . ?
C44 Si4 N6 Si6 -9.0(6) . . . . ?
C43 Si4 N6 Si6 -124.9(6) . . . . ?
O7 Si5 N5 C24 -107.2(6) . . . . ?
N6 Si5 N5 C24 118.0(6) . . . . ?
N4 Si5 N5 C24 3.8(5) . . . . ?
O7 Si5 N5 C32 58.0(10) . . . . ?
N6 Si5 N5 C32 -76.9(10) . . . . ?
N4 Si5 N5 C32 168.9(9) . . . . ?
C24 Si5 N5 C32 165.1(11) . . . . ?
O7 Si5 N4 C24 104.1(6) . . . . ?
N6 Si5 N4 C24 -120.7(5) . . . . ?
N5 Si5 N4 C24 -3.8(5) . . . . ?
O7 Si5 N4 C38 -69.8(9) . . . . ?
N6 Si5 N4 C38 65.3(9) . . . . ?
N5 Si5 N4 C38 -177.8(9) . . . . ?
C24 Si5 N4 C38 -173.9(11) . . . . ?
C19 N1 C2 N2 174.0(8) . . . . ?
Si1 N1 C2 N2 4.6(6) . . . . ?
C19 N1 C2 C3 -8.1(14) . . . . ?
Si1 N1 C2 C3 -177.5(8) . . . . ?
C19 N1 C2 Si1 169.4(10) . . . . ?
C15 N2 C2 N1 -170.0(8) . . . . ?
Si1 N2 C2 N1 -4.5(6) . . . . ?
C15 N2 C2 C3 12.2(14) . . . . ?
Si1 N2 C2 C3 177.6(8) . . . . ?
C15 N2 C2 Si1 -165.4(10) . . . . ?
N1 C2 C3 C4 -91.3(12) . . . . ?
N2 C2 C3 C4 86.2(12) . . . . ?
N1 C2 C3 C13 84.0(12) . . . . ?
N2 C2 C3 C13 -98.5(12) . . . . ?
C13 C3 C4 C5 -0.4(14) . . . . ?
C2 C3 C4 C5 174.9(9) . . . . ?
C3 C4 C5 C6 -1.8(15) . . . . ?
C4 C5 C6 C14 3.7(16) . . . . ?
Si1 O1 B1 F1 -122.0(9) . . . . ?
Si1 O1 B1 F2 115.3(10) . . . . ?
Si1 O1 B1 F3 -3.2(14) . . . . ?
C4 C3 C13 C14 0.7(14) . . . . ?
C2 C3 C13 C14 -174.6(9) . . . . ?
C3 C13 C14 C6 1.3(15) . . . . ?
C5 C6 C14 C13 -3.5(16) . . . . ?
C2 N2 C15 C16 179.7(9) . . . . ?
Si1 N2 C15 C16 21.1(12) . . . . ?
C2 N2 C15 C18 -61.8(12) . . . . ?
Si1 N2 C15 C18 139.6(8) . . . . ?
C2 N2 C15 C17 60.0(13) . . . . ?
Si1 N2 C15 C17 -98.6(11) . . . . ?
C2 N1 C19 C21 53.8(12) . . . . ?
Si1 N1 C19 C21 -141.2(8) . . . . ?
C2 N1 C19 C22 -69.8(12) . . . . ?
Si1 N1 C19 C22 95.1(9) . . . . ?
C2 N1 C19 C20 173.0(8) . . . . ?
Si1 N1 C19 C20 -22.1(11) . . . . ?
C38 N4 C24 N5 179.5(8) . . . . ?
Si5 N4 C24 N5 5.1(6) . . . . ?
C38 N4 C24 C25 2.4(14) . . . . ?
Si5 N4 C24 C25 -171.9(8) . . . . ?
C38 N4 C24 Si5 174.3(10) . . . . ?
C32 N5 C24 N4 -171.9(8) . . . . ?
Si5 N5 C24 N4 -5.1(6) . . . . ?
C32 N5 C24 C25 5.1(14) . . . . ?
Si5 N5 C24 C25 171.9(8) . . . . ?
C32 N5 C24 Si5 -166.8(10) . . . . ?
N4 C24 C25 C37 -86.2(11) . . . . ?
N5 C24 C25 C37 97.3(11) . . . . ?
N4 C24 C25 C26 88.6(11) . . . . ?
N5 C24 C25 C26 -87.8(12) . . . . ?
C37 C25 C26 C27 -0.7(13) . . . . ?
C24 C25 C26 C27 -175.6(8) . . . . ?
C25 C26 C27 C28 1.4(15) . . . . ?
C26 C27 C28 C36 -1.4(16) . . . . ?
C24 N5 C32 C34 -59.4(12) . . . . ?
Si5 N5 C32 C34 140.5(8) . . . . ?
C24 N5 C32 C33 -179.8(8) . . . . ?
Si5 N5 C32 C33 20.1(11) . . . . ?
C24 N5 C32 C35 61.9(12) . . . . ?
Si5 N5 C32 C35 -98.2(10) . . . . ?
C27 C28 C36 C37 0.7(15) . . . . ?
C26 C25 C37 C36 0.0(13) . . . . ?
C24 C25 C37 C36 174.8(8) . . . . ?
C28 C36 C37 C25 0.0(14) . . . . ?
C24 N4 C38 C41 -176.0(8) . . . . ?
Si5 N4 C38 C41 -4.3(12) . . . . ?
C24 N4 C38 C39 62.8(12) . . . . ?
Si5 N4 C38 C39 -125.5(9) . . . . ?
C24 N4 C38 C40 -59.4(12) . . . . ?
Si5 N4 C38 C40 112.3(9) . . . . ?
Si5 O7 B42 F10 83.6(11) . . . . ?
Si5 O7 B42 F8 -156.7(6) . . . . ?
Si5 O7 B42 F9 -37.4(12) . . . . ?
